data_1573948
loop_
_publ_author_name
'Xu, Longyun'
'Li, Conggang'
'Li, Shuaifeng'
'Zhao, Huijian'
'Kong, Xianghao'
'Qu, Zaixin'
'Feng, Wenjie'
'Xu, Kaidong'
'Ye, Ning'
'Hu, Zhanggui'

_publ_section_title
;
 Hydrogen bonding regulation-oriented design of pyridine sulfonate as a
 promising UV birefringent crystal characterized by enhanced structural
 anisotropy.
;
_journal_issue 12
_journal_name_full 'Chemical science'
_journal_page_first 5186
_journal_page_last 5193
_journal_paper_doi 10.1039/d4sc08583c
_journal_volume 16
_journal_year 2025
_chemical_formula_moiety 'C10 H16 Ca N2 O10 S2'
_chemical_formula_sum 'C10 H16 Ca N2 O10 S2'
_chemical_formula_weight 428.45
_space_group_crystal_system triclinic
_space_group_IT_number 2
_space_group_name_Hall '-P 1'
_space_group_name_H-M_alt 'P -1'
_atom_sites_solution_hydrogens geom
_atom_sites_solution_primary dual
_atom_sites_solution_secondary difmap
_audit_creation_date 2024-08-23
_audit_creation_method
;
Olex2 1.5
(compiled 2024.02.16 svn.r378c4104 for OlexSys, GUI svn.r6928)
;
_audit_update_record
;
2024-12-04 deposited with the CCDC.	2025-02-20 downloaded from the CCDC.
;
_cell_angle_alpha 67.534(14)
_cell_angle_beta 89.112(15)
_cell_angle_gamma 88.670(15)
_cell_formula_units_Z 2
_cell_length_a 6.986(3)
_cell_length_b 11.274(5)
_cell_length_c 11.590(5)
_cell_measurement_reflns_used 4601
_cell_measurement_temperature 273.15
_cell_measurement_theta_max 24.805
_cell_measurement_theta_min 2.917
_cell_volume 843.3(6)
_computing_cell_refinement 'SAINT V8.40B (?, 2016)'
_computing_data_reduction 'SAINT V8.40B (?, 2016)'
_computing_molecular_graphics 'Olex2 1.5 (Dolomanov et al., 2009)'
_computing_publication_material 'Olex2 1.5 (Dolomanov et al., 2009)'
_computing_structure_refinement 'XL  (Sheldrick, 2008)'
_computing_structure_solution 'SHELXS-97 (Sheldrick, 1990)'
_diffrn_ambient_temperature 273.15
_diffrn_measured_fraction_theta_full 0.994
_diffrn_measured_fraction_theta_max 0.994
_diffrn_measurement_device_type 'Bruker APEX-II CCD'
_diffrn_measurement_method '\f and \w scans'
_diffrn_radiation_monochromator graphite
_diffrn_radiation_type MoK\a
_diffrn_radiation_wavelength 0.71073
_diffrn_reflns_av_R_equivalents 0.0668
_diffrn_reflns_av_unetI/netI 0.0570
_diffrn_reflns_limit_h_max 9
_diffrn_reflns_limit_h_min -9
_diffrn_reflns_limit_k_max 14
_diffrn_reflns_limit_k_min -14
_diffrn_reflns_limit_l_max 15
_diffrn_reflns_limit_l_min -15
_diffrn_reflns_number 20058
_diffrn_reflns_theta_full 27.58
_diffrn_reflns_theta_max 27.58
_diffrn_reflns_theta_min 1.90
_diffrn_source 'fine-focus sealed tube'
_diffrn_source_current 1.4
_diffrn_source_power 0.07
_diffrn_source_voltage 50.0
_diffrn_standards_number 0
_exptl_absorpt_coefficient_mu 0.674
_exptl_absorpt_correction_T_max 0.7456
_exptl_absorpt_correction_T_min 0.6694
_exptl_absorpt_process_details
;
SADABS-2016/2 (Bruker,2016/2) was used for absorption correction.
wR2(int) was 0.0929 before and 0.0606 after correction.
The Ratio of minimum to maximum transmission is 0.8978.
The \l/2 correction factor is Not present.
;
_exptl_crystal_colour colourless
_exptl_crystal_colour_primary colourless
_exptl_crystal_density_diffrn 1.687
_exptl_crystal_density_method 'not measured'
_exptl_crystal_description block
_exptl_crystal_F_000 444
_refine_diff_density_max 0.310
_refine_diff_density_min -0.418
_refine_diff_density_rms 0.073
_refine_ls_extinction_method none
_refine_ls_goodness_of_fit_ref 1.010
_refine_ls_hydrogen_treatment mixed
_refine_ls_matrix_type full
_refine_ls_number_parameters 243
_refine_ls_number_reflns 3880
_refine_ls_number_restraints 1
_refine_ls_restrained_S_all 1.010
_refine_ls_R_factor_all 0.0729
_refine_ls_R_factor_gt 0.0396
_refine_ls_shift/su_max 0.000
_refine_ls_shift/su_mean 0.000
_refine_ls_structure_factor_coef Fsqd
_refine_ls_weighting_details 'calc w=1/[\s^2^(Fo^2^)+(0.0307P)^2^+0.5762P] where P=(Fo^2^+2Fc^2^)/3'
_refine_ls_weighting_scheme calc
_refine_ls_wR_factor_gt 0.0775
_refine_ls_wR_factor_ref 0.0895
_reflns_number_gt 2748
_reflns_number_total 3880
_reflns_threshold_expression >2sigma(I)
_cod_data_source_file d4sc08583c2.cif
_cod_data_source_block s1
_cod_depositor_comments 'Adding full bibliography for 1573948.cif.'
_cod_database_code 1573948
_olex2_refinement_description
;
1. Fixed Uiso
 At 1.2 times of:
  All C(H) groups
 At 1.5 times of:
  All O(H) groups, All O(H,H) groups
2. Restrained distances
 Ca01-H7A \\sim Ca01-H7B
 with sigma of 0.02
3.a Free rotating group:
 O7(H7A,H7B)
3.b Rotating group:
 O8(H8A), O9(H9A,H9B)
3.c Aromatic/amide H refined with riding coordinates:
 C6(H6), C10(H10), C3(H3), C7(H7), C1(H1), C5(H5), C8(H8), C2(H2)
;
_olex2_submission_special_instructions 'No special instructions were received'

loop_
_space_group_symop_id
_space_group_symop_operation_xyz
1 'x, y, z'
2 '-x, -y, -z'

loop_
_atom_site_label
_atom_site_type_symbol
_atom_site_fract_x
_atom_site_fract_y
_atom_site_fract_z
_atom_site_U_iso_or_equiv
_atom_site_adp_type
_atom_site_occupancy
_atom_site_symmetry_multiplicity
_atom_site_calc_flag
_atom_site_refinement_flags
_atom_site_disorder_assembly
_atom_site_disorder_group
Ca01 Ca 0.39037(7) 0.19706(5) 0.77237(5) 0.02106(14) Uani 1 1 d D . .
S2 S 0.89303(9) 0.07025(6) 0.80000(6) 0.02175(15) Uani 1 1 d . . .
S1 S 0.69294(9) 0.48449(6) 0.68187(6) 0.02466(16) Uani 1 1 d . . .
O3 O 0.6299(3) 0.35754(17) 0.69622(17) 0.0301(4) Uani 1 1 d . . .
O4 O 0.7099(2) 0.09626(17) 0.84830(16) 0.0270(4) Uani 1 1 d . . .
O2 O 0.5452(3) 0.58318(17) 0.62971(17) 0.0335(5) Uani 1 1 d . . .
O5 O 1.0406(2) 0.15923(17) 0.79858(16) 0.0267(4) Uani 1 1 d . . .
O8 O 0.3569(3) 0.19678(18) 0.97840(17) 0.0263(4) Uani 1 1 d . . .
H8A H 0.3451 0.2736 0.9742 0.040 Uiso 1 1 d R . .
O10 O 0.3844(3) 0.1887(2) 0.5767(2) 0.0340(5) Uani 1 1 d . . .
O9 O 0.3585(3) -0.03304(17) 0.85340(17) 0.0338(5) Uani 1 1 d . . .
H9A H 0.2457 -0.0529 0.8831 0.051 Uiso 1 1 d R . .
H9B H 0.4317 -0.0676 0.9163 0.051 Uiso 1 1 d R . .
O1 O 0.8752(3) 0.51642(19) 0.61845(18) 0.0370(5) Uani 1 1 d . . .
O6 O 0.9537(3) -0.06394(17) 0.86295(17) 0.0302(4) Uani 1 1 d . . .
O7 O 0.2336(3) 0.40341(18) 0.6927(2) 0.0386(5) Uani 1 1 d G . .
H7A H 0.1182 0.4186 0.6685 0.058 Uiso 1 1 d GD . .
H7B H 0.2930 0.4704 0.6475 0.058 Uiso 1 1 d GD . .
N4 N 0.7386(3) 0.0066(2) 0.4974(2) 0.0367(6) Uani 1 1 d . . .
N1 N 0.7057(3) 0.5796(2) 0.9819(2) 0.0362(6) Uani 1 1 d . . .
C6 C 0.7747(4) 0.4719(3) 1.0698(3) 0.0371(7) Uani 1 1 d . . .
H6 H 0.7894 0.4696 1.1502 0.045 Uiso 1 1 calc R . .
C10 C 0.6833(4) 0.5800(3) 0.8675(3) 0.0316(6) Uani 1 1 d . . .
H10 H 0.6349 0.6542 0.8056 0.038 Uiso 1 1 calc R . .
C3 C 0.8914(4) 0.2092(3) 0.5465(2) 0.0298(6) Uani 1 1 d . . .
H3 H 0.9433 0.2766 0.5624 0.036 Uiso 1 1 calc R . .
C9 C 0.7284(4) 0.4758(2) 0.8365(2) 0.0263(6) Uani 1 1 d . . .
C7 C 0.8251(4) 0.3640(3) 1.0464(3) 0.0355(7) Uani 1 1 d . . .
H7 H 0.8740 0.2912 1.1099 0.043 Uiso 1 1 calc R . .
C1 C 0.7744(4) 0.1199(3) 0.4061(3) 0.0398(7) Uani 1 1 d . . .
H1 H 0.7467 0.1305 0.3245 0.048 Uiso 1 1 calc R . .
C4 C 0.8531(3) 0.0936(2) 0.6421(2) 0.0227(6) Uani 1 1 d . . .
C5 C 0.7777(4) -0.0043(3) 0.6136(3) 0.0317(6) Uani 1 1 d . . .
H5 H 0.7530 -0.0819 0.6788 0.038 Uiso 1 1 calc R . .
C8 C 0.8021(4) 0.3652(3) 0.9278(3) 0.0314(6) Uani 1 1 d . . .
H8 H 0.8352 0.2938 0.9098 0.038 Uiso 1 1 calc R . .
C2 C 0.8501(4) 0.2213(3) 0.4267(3) 0.0373(7) Uani 1 1 d . . .
H2 H 0.8733 0.2980 0.3599 0.045 Uiso 1 1 calc R . .
H8B H 0.273(4) 0.157(3) 1.012(3) 0.034(10) Uiso 1 1 d . . .
H10A H 0.396(5) 0.249(3) 0.524(3) 0.042(12) Uiso 1 1 d . . .
H10B H 0.343(5) 0.135(4) 0.555(3) 0.058(12) Uiso 1 1 d . . .

loop_
_atom_site_aniso_label
_atom_site_aniso_U_11
_atom_site_aniso_U_22
_atom_site_aniso_U_33
_atom_site_aniso_U_23
_atom_site_aniso_U_13
_atom_site_aniso_U_12
Ca01 0.0214(3) 0.0206(3) 0.0218(3) -0.0088(2) -0.0008(2) -0.0015(2)
S2 0.0182(3) 0.0205(3) 0.0252(3) -0.0071(3) 0.0000(3) -0.0016(2)
S1 0.0214(3) 0.0202(3) 0.0291(4) -0.0057(3) 0.0008(3) -0.0020(3)
O3 0.0313(11) 0.0223(10) 0.0366(11) -0.0108(8) -0.0012(8) -0.0050(8)
O4 0.0194(9) 0.0303(10) 0.0294(10) -0.0094(8) 0.0026(8) 0.0009(8)
O2 0.0287(11) 0.0256(11) 0.0383(11) -0.0037(9) -0.0039(9) 0.0059(8)
O5 0.0220(10) 0.0279(10) 0.0316(10) -0.0123(8) -0.0008(8) -0.0068(8)
O8 0.0300(11) 0.0207(10) 0.0279(10) -0.0087(8) 0.0035(9) -0.0036(9)
O10 0.0514(14) 0.0264(13) 0.0245(11) -0.0095(11) -0.0007(10) -0.0081(11)
O9 0.0258(10) 0.0288(11) 0.0379(11) -0.0027(9) -0.0062(9) -0.0006(8)
O1 0.0242(10) 0.0408(12) 0.0389(11) -0.0071(10) 0.0089(9) -0.0065(9)
O6 0.0287(11) 0.0195(10) 0.0360(11) -0.0037(8) -0.0019(8) 0.0028(8)
O7 0.0254(11) 0.0277(11) 0.0551(14) -0.0072(10) -0.0027(10) -0.0004(8)
N4 0.0384(15) 0.0387(15) 0.0418(15) -0.0251(13) -0.0030(12) -0.0026(12)
N1 0.0363(15) 0.0329(15) 0.0460(15) -0.0226(13) 0.0014(12) -0.0029(11)
C6 0.0394(18) 0.0415(19) 0.0365(17) -0.0214(15) 0.0029(14) -0.0068(14)
C10 0.0304(16) 0.0232(15) 0.0407(17) -0.0118(13) -0.0005(13) 0.0013(12)
C3 0.0322(16) 0.0266(15) 0.0323(15) -0.0131(13) 0.0003(12) -0.0017(12)
C9 0.0250(14) 0.0232(14) 0.0312(15) -0.0107(12) 0.0020(11) -0.0048(11)
C7 0.0405(18) 0.0299(16) 0.0322(16) -0.0072(13) -0.0043(13) -0.0009(13)
C1 0.0461(19) 0.045(2) 0.0324(16) -0.0201(15) -0.0034(14) 0.0015(15)
C4 0.0192(13) 0.0225(14) 0.0268(14) -0.0100(11) -0.0003(11) 0.0013(10)
C5 0.0329(16) 0.0258(15) 0.0374(16) -0.0132(13) 0.0008(13) -0.0039(12)
C8 0.0345(16) 0.0258(15) 0.0367(16) -0.0152(13) -0.0002(13) -0.0003(12)
C2 0.0462(19) 0.0326(17) 0.0291(16) -0.0075(13) 0.0011(13) 0.0014(14)

loop_
_atom_type_symbol
_atom_type_description
_atom_type_scat_dispersion_real
_atom_type_scat_dispersion_imag
_atom_type_scat_source
C C 0.0033 0.0016 'International Tables Vol C Tables 4.2.6.8 and 6.1.1.4'
H H 0.0000 0.0000 'International Tables Vol C Tables 4.2.6.8 and 6.1.1.4'
Ca Ca 0.2262 0.3064 'International Tables Vol C Tables 4.2.6.8 and 6.1.1.4'
N N 0.0061 0.0033 'International Tables Vol C Tables 4.2.6.8 and 6.1.1.4'
O O 0.0106 0.0060 'International Tables Vol C Tables 4.2.6.8 and 6.1.1.4'
S S 0.1246 0.1234 'International Tables Vol C Tables 4.2.6.8 and 6.1.1.4'

loop_
_geom_angle_atom_site_label_1
_geom_angle_atom_site_label_2
_geom_angle_atom_site_label_3
_geom_angle
_geom_angle_site_symmetry_1
_geom_angle_site_symmetry_3
_geom_angle_publ_flag
O3 Ca01 O4 71.09(7) . . ?
O3 Ca01 O5 144.71(7) . 1_455 ?
O3 Ca01 O8 98.00(7) . . ?
O3 Ca01 O9 140.49(7) . . ?
O3 Ca01 O7 71.65(7) . . ?
O3 Ca01 H8B 112.6(6) . . ?
O3 Ca01 H10A 77.3(7) . . ?
O4 Ca01 H8B 91.3(6) . . ?
O4 Ca01 H10A 104.9(7) . . ?
O5 Ca01 O4 143.11(6) 1_455 . ?
O5 Ca01 H8B 68.9(6) 1_455 . ?
O5 Ca01 H10A 95.2(7) 1_455 . ?
O8 Ca01 O4 83.95(7) . . ?
O8 Ca01 O5 82.08(7) . 1_455 ?
O8 Ca01 O9 90.62(7) . . ?
O8 Ca01 O7 88.83(8) . . ?
O8 Ca01 H8B 14.8(6) . . ?
O8 Ca01 H10A 167.7(7) . . ?
O10 Ca01 O3 88.32(8) . . ?
O10 Ca01 O4 101.13(8) . . ?
O10 Ca01 O5 90.97(7) . 1_455 ?
O10 Ca01 O8 172.96(8) . . ?
O10 Ca01 O9 86.41(8) . . ?
O10 Ca01 O7 90.23(9) . . ?
O10 Ca01 H8B 158.4(6) . . ?
O10 Ca01 H10A 13.8(7) . . ?
O9 Ca01 O4 71.63(7) . . ?
O9 Ca01 O5 74.56(7) . 1_455 ?
O9 Ca01 H8B 80.7(6) . . ?
O9 Ca01 H10A 100.2(7) . . ?
O7 Ca01 O4 140.55(7) . . ?
O7 Ca01 O5 73.07(7) . 1_455 ?
O7 Ca01 O9 147.39(7) . . ?
O7 Ca01 H8B 91.3(6) . . ?
O7 Ca01 H10A 78.9(7) . . ?
H8B Ca01 H10A 163.4(9) . . ?
O4 S2 O6 111.56(11) . . ?
O4 S2 C4 106.07(11) . . ?
O5 S2 O4 113.25(11) . . ?
O5 S2 O6 112.70(11) . . ?
O5 S2 C4 106.40(11) . . ?
O6 S2 C4 106.22(12) . . ?
O3 S1 O2 112.55(12) . . ?
O3 S1 C9 105.17(12) . . ?
O2 S1 C9 105.36(12) . . ?
O1 S1 O3 112.75(12) . . ?
O1 S1 O2 113.60(12) . . ?
O1 S1 C9 106.56(12) . . ?
S1 O3 Ca01 147.63(12) . . ?
S2 O4 Ca01 140.13(11) . . ?
S2 O5 Ca01 143.42(11) . 1_655 ?
Ca01 O8 H8A 109.6 . . ?
Ca01 O8 H8B 111(2) . . ?
H8A O8 H8B 111.3 . . ?
Ca01 O10 H10A 116(3) . . ?
Ca01 O10 H10B 130(2) . . ?
H10A O10 H10B 111(4) . . ?
Ca01 O9 H9A 109.7 . . ?
Ca01 O9 H9B 109.7 . . ?
H9A O9 H9B 104.3 . . ?
Ca01 O7 H7A 126.1 . . ?
Ca01 O7 H7B 121.4 . . ?
H7A O7 H7B 104.5 . . ?
C5 N4 C1 116.5(2) . . ?
C10 N1 C6 117.4(2) . . ?
N1 C6 H6 118.5 . . ?
N1 C6 C7 122.9(3) . . ?
C7 C6 H6 118.5 . . ?
N1 C10 H10 118.3 . . ?
N1 C10 C9 123.4(3) . . ?
C9 C10 H10 118.3 . . ?
C4 C3 H3 121.2 . . ?
C2 C3 H3 121.2 . . ?
C2 C3 C4 117.7(3) . . ?
C10 C9 S1 120.4(2) . . ?
C10 C9 C8 118.7(3) . . ?
C8 C9 S1 120.9(2) . . ?
C6 C7 H7 120.3 . . ?
C6 C7 C8 119.3(3) . . ?
C8 C7 H7 120.3 . . ?
N4 C1 H1 118.3 . . ?
N4 C1 C2 123.4(3) . . ?
C2 C1 H1 118.3 . . ?
C3 C4 S2 121.2(2) . . ?
C3 C4 C5 119.0(2) . . ?
C5 C4 S2 119.8(2) . . ?
N4 C5 C4 123.6(3) . . ?
N4 C5 H5 118.2 . . ?
C4 C5 H5 118.2 . . ?
C9 C8 H8 120.9 . . ?
C7 C8 C9 118.2(3) . . ?
C7 C8 H8 120.9 . . ?
C3 C2 H2 120.1 . . ?
C1 C2 C3 119.8(3) . . ?
C1 C2 H2 120.1 . . ?

loop_
_geom_bond_atom_site_label_1
_geom_bond_atom_site_label_2
_geom_bond_distance
_geom_bond_site_symmetry_2
_geom_bond_publ_flag
Ca01 O3 2.393(2) . ?
Ca01 O4 2.496(2) . ?
Ca01 O5 2.485(2) 1_455 ?
Ca01 O8 2.395(2) . ?
Ca01 O10 2.307(2) . ?
Ca01 O9 2.412(2) . ?
Ca01 O7 2.395(2) . ?
Ca01 H8B 2.75(3) . ?
Ca01 H10A 2.71(3) . ?
S2 O4 1.4567(19) . ?
S2 O5 1.4504(18) . ?
S2 O6 1.4618(19) . ?
S2 C4 1.772(3) . ?
S1 O3 1.4543(19) . ?
S1 O2 1.456(2) . ?
S1 O1 1.442(2) . ?
S1 C9 1.778(3) . ?
O5 Ca01 2.485(2) 1_655 ?
O8 H8A 0.8512 . ?
O8 H8B 0.75(3) . ?
O10 H10A 0.72(3) . ?
O10 H10B 0.80(4) . ?
O9 H9A 0.8543 . ?
O9 H9B 0.8546 . ?
O7 H7A 0.8499 . ?
O7 H7B 0.8501 . ?
N4 C1 1.337(4) . ?
N4 C5 1.336(4) . ?
N1 C6 1.337(4) . ?
N1 C10 1.335(4) . ?
C6 H6 0.9300 . ?
C6 C7 1.380(4) . ?
C10 H10 0.9300 . ?
C10 C9 1.382(4) . ?
C3 H3 0.9300 . ?
C3 C4 1.379(4) . ?
C3 C2 1.377(4) . ?
C9 C8 1.385(4) . ?
C7 H7 0.9300 . ?
C7 C8 1.381(4) . ?
C1 H1 0.9300 . ?
C1 C2 1.373(4) . ?
C4 C5 1.385(4) . ?
C5 H5 0.9300 . ?
C8 H8 0.9300 . ?
C2 H2 0.9300 . ?

loop_
_geom_torsion_atom_site_label_1
_geom_torsion_atom_site_label_2
_geom_torsion_atom_site_label_3
_geom_torsion_atom_site_label_4
_geom_torsion
_geom_torsion_site_symmetry_1
_geom_torsion_site_symmetry_2
_geom_torsion_site_symmetry_3
_geom_torsion_site_symmetry_4
_geom_torsion_publ_flag
S2 C4 C5 N4 178.2(2) . . . . ?
S1 C9 C8 C7 -179.5(2) . . . . ?
O3 Ca01 O4 S2 -63.02(17) . . . . ?
O3 S1 C9 C10 -143.4(2) . . . . ?
O3 S1 C9 C8 36.8(3) . . . . ?
O4 Ca01 O3 S1 -129.4(2) . . . . ?
O4 S2 O5 Ca01 167.65(15) . . . 1_655 ?
O4 S2 C4 C3 95.2(2) . . . . ?
O4 S2 C4 C5 -83.2(2) . . . . ?
O2 S1 O3 Ca01 -50.1(2) . . . . ?
O2 S1 C9 C10 -24.2(2) . . . . ?
O2 S1 C9 C8 156.0(2) . . . . ?
O5 Ca01 O3 S1 38.9(3) 1_455 . . . ?
O5 Ca01 O4 S2 128.21(16) 1_455 . . . ?
O5 S2 O4 Ca01 101.69(17) . . . . ?
O5 S2 C4 C3 -25.6(2) . . . . ?
O5 S2 C4 C5 156.0(2) . . . . ?
O8 Ca01 O3 S1 -48.6(2) . . . . ?
O8 Ca01 O4 S2 -163.64(17) . . . . ?
O10 Ca01 O3 S1 128.2(2) . . . . ?
O10 Ca01 O4 S2 21.30(19) . . . . ?
O9 Ca01 O3 S1 -149.47(19) . . . . ?
O9 Ca01 O4 S2 103.68(18) . . . . ?
O1 S1 O3 Ca01 179.77(19) . . . . ?
O1 S1 C9 C10 96.7(2) . . . . ?
O1 S1 C9 C8 -83.1(2) . . . . ?
O6 S2 O4 Ca01 -129.89(16) . . . . ?
O6 S2 O5 Ca01 39.8(2) . . . 1_655 ?
O6 S2 C4 C3 -145.9(2) . . . . ?
O6 S2 C4 C5 35.6(2) . . . . ?
O7 Ca01 O3 S1 37.4(2) . . . . ?
O7 Ca01 O4 S2 -82.9(2) . . . . ?
N4 C1 C2 C3 -0.5(5) . . . . ?
N1 C6 C7 C8 -0.7(4) . . . . ?
N1 C10 C9 S1 179.7(2) . . . . ?
N1 C10 C9 C8 -0.5(4) . . . . ?
C6 N1 C10 C9 -0.3(4) . . . . ?
C6 C7 C8 C9 -0.1(4) . . . . ?
C10 N1 C6 C7 0.9(4) . . . . ?
C10 C9 C8 C7 0.7(4) . . . . ?
C3 C4 C5 N4 -0.3(4) . . . . ?
C9 S1 O3 Ca01 64.1(2) . . . . ?
C1 N4 C5 C4 -0.6(4) . . . . ?
C4 S2 O4 Ca01 -14.6(2) . . . . ?
C4 S2 O5 Ca01 -76.21(19) . . . 1_655 ?
C4 C3 C2 C1 -0.3(4) . . . . ?
C5 N4 C1 C2 0.9(5) . . . . ?
C2 C3 C4 S2 -177.7(2) . . . . ?
C2 C3 C4 C5 0.7(4) . . . . ?
